data_1529298
loop_
_publ_author_name
'Zhang, Wei'
'Huang, Xiao-Jun'
'Zhang, Sheng-Yuan'
'Zhang, Dong-Mei'
'Jiang, Ren-Wang'
'Hu, Jian-Yang'
'Zhang, Xiao-Qi'
'Wang, Lei'
'Ye, Wen-Cai'

_publ_section_title
;
 Geleganidines A-C, Unusual Monoterpenoid Indole Alkaloids from Gelsemium
 elegans.
;
_journal_issue 8
_journal_name_full 'Journal of natural products'
_journal_page_first 2036
_journal_page_last 2044
_journal_paper_doi 10.1021/acs.jnatprod.5b00351
_journal_volume 78
_journal_year 2015
_chemical_absolute_configuration rm
_chemical_formula_sum 'C40 H44 N4 O6'
_chemical_formula_weight 676.81
_chemical_name_systematic
; 
 ? 
;
_space_group_IT_number 4
_symmetry_cell_setting monoclinic
_symmetry_space_group_name_Hall 'P 2yb'
_symmetry_space_group_name_H-M 'P 1 21 1'
_atom_sites_solution_hydrogens geom
_atom_sites_solution_primary direct
_atom_sites_solution_secondary difmap
_audit_creation_method SHELXL-97
_cell_angle_alpha 90.00
_cell_angle_beta 110.184(2)
_cell_angle_gamma 90.00
_cell_formula_units_Z 2
_cell_length_a 9.9993(2)
_cell_length_b 12.9855(2)
_cell_length_c 13.4171(2)
_cell_measurement_reflns_used 12970
_cell_measurement_temperature 173(2)
_cell_measurement_theta_max 62.84
_cell_measurement_theta_min 3.25
_cell_volume 1635.17(5)
_computing_cell_refinement 'SMART and SAINT (Bruker, 1998)'
_computing_data_collection 'SMART (Bruker, 1998)'
_computing_data_reduction 'XPREP in SHELXTL (Sheldrick, 1997)'
_computing_molecular_graphics 'XP (Bruker, 1998)'
_computing_publication_material 'SHELXTL (Sheldrick, 1997)'
_computing_structure_refinement 'SHELXL97 (Sheldrick, 2008)'
_computing_structure_solution 'SHELXS97 (Sheldrick, 2008)'
_diffrn_ambient_temperature 173(2)
_diffrn_measured_fraction_theta_full 0.995
_diffrn_measured_fraction_theta_max 0.995
_diffrn_measurement_device_type 'Agilent Gemini S Ultra'
_diffrn_measurement_method 'omega scan'
_diffrn_radiation_monochromator graphite
_diffrn_radiation_source 'fine-focus sealed tube'
_diffrn_radiation_type CuK\a
_diffrn_radiation_wavelength 1.54178
_diffrn_reflns_av_R_equivalents 0.0715
_diffrn_reflns_av_sigmaI/netI 0.0390
_diffrn_reflns_limit_h_max 11
_diffrn_reflns_limit_h_min -10
_diffrn_reflns_limit_k_max 14
_diffrn_reflns_limit_k_min -14
_diffrn_reflns_limit_l_max 15
_diffrn_reflns_limit_l_min -15
_diffrn_reflns_number 25074
_diffrn_reflns_theta_full 62.85
_diffrn_reflns_theta_max 62.85
_diffrn_reflns_theta_min 3.51
_exptl_absorpt_coefficient_mu 0.751
_exptl_absorpt_correction_T_max 1.0000
_exptl_absorpt_correction_T_min 0.14296
_exptl_absorpt_correction_type multi-scan
_exptl_crystal_colour orange
_exptl_crystal_density_diffrn 1.379
_exptl_crystal_density_method 'not measured'
_exptl_crystal_description block
_exptl_crystal_F_000 724
_exptl_crystal_size_max 0.38
_exptl_crystal_size_mid 0.26
_exptl_crystal_size_min 0.20
_refine_diff_density_max 0.332
_refine_diff_density_min -0.247
_refine_diff_density_rms 0.054
_refine_ls_abs_structure_details 'Flack H D (1983), Acta Cryst. A39, 876-881'
_refine_ls_abs_structure_Flack 0.04(18)
_refine_ls_extinction_method none
_refine_ls_goodness_of_fit_ref 1.035
_refine_ls_hydrogen_treatment mixed
_refine_ls_matrix_type full
_refine_ls_number_parameters 452
_refine_ls_number_reflns 5217
_refine_ls_number_restraints 1
_refine_ls_restrained_S_all 1.035
_refine_ls_R_factor_all 0.0435
_refine_ls_R_factor_gt 0.0404
_refine_ls_shift/su_max 0.000
_refine_ls_shift/su_mean 0.000
_refine_ls_structure_factor_coef Fsqd
_refine_ls_weighting_details 'calc w=1/[\s^2^(Fo^2^)+(0.0660P)^2^+0.3816P] where P=(Fo^2^+2Fc^2^)/3'
_refine_ls_weighting_scheme calc
_refine_ls_wR_factor_gt 0.1044
_refine_ls_wR_factor_ref 0.1088
_reflns_number_gt 4931
_reflns_number_total 5217
_reflns_threshold_expression >2sigma(I)
_cod_data_source_file np5b00351_si_001.cif
_cod_data_source_block wl1
_cod_depositor_comments
;
The following automatic conversions were performed:

'_exptl_absorpt_correction_type' value 'multi scan' changed to
'multi-scan' according to
/usr/data/users/saulius/crontab/automatic-downloads/rss-feeds/ACS/lib/dictionaries/cif_core.dic
dictionary named 'cif_core.dic' version 2.4.2 from 2011-04-26.

Automatic conversion script
Id: cif_fix_values 3271 2015-04-21 07:52:19Z andrius 

 Adding full bibliography for 1529298.cif.
;
_cod_original_sg_symbol_H-M P2(1)
_cod_database_code 1529298

loop_
_symmetry_equiv_pos_as_xyz
'x, y, z'
'-x, y+1/2, -z'

loop_
_atom_site_label
_atom_site_type_symbol
_atom_site_fract_x
_atom_site_fract_y
_atom_site_fract_z
_atom_site_U_iso_or_equiv
_atom_site_adp_type
_atom_site_occupancy
_atom_site_symmetry_multiplicity
_atom_site_calc_flag
_atom_site_refinement_flags
O1 O 0.46599(19) 0.68311(13) 0.62100(14) 0.0333(4) Uani 1 1 d .
O2 O 0.6205(2) 0.98399(14) 0.52887(15) 0.0382(5) Uani 1 1 d .
O3 O 1.11469(19) 0.61589(13) 0.57004(14) 0.0327(4) Uani 1 1 d .
N1 N 0.7656(2) 0.64374(15) 0.74937(15) 0.0234(4) Uani 1 1 d .
C2 C 0.5250(3) 0.76499(19) 0.65329(18) 0.0249(5) Uani 1 1 d .
C3 C 0.5517(3) 0.8874(2) 0.5233(2) 0.0315(6) Uani 1 1 d .
H3A H 0.5594 0.8526 0.4607 0.038 Uiso 1 1 calc R
N4 N 0.4862(2) 0.83239(15) 0.71738(15) 0.0234(4) Uani 1 1 d .
C5 C 0.5713(3) 0.92723(18) 0.73717(18) 0.0247(5) Uani 1 1 d .
H5A H 0.5932 0.9501 0.8107 0.030 Uiso 1 1 calc R
C6 C 0.7052(3) 0.88767(18) 0.72014(18) 0.0244(5) Uani 1 1 d .
H6A H 0.7651 0.8489 0.7810 0.029 Uiso 1 1 calc R
H6B H 0.7600 0.9434 0.7051 0.029 Uiso 1 1 calc R
C7 C 0.6395(3) 0.81793(18) 0.62273(17) 0.0231(5) Uani 1 1 d .
C8 C 0.7528(3) 0.75349(18) 0.60188(18) 0.0244(5) Uani 1 1 d .
C9 C 0.8120(3) 0.78342(19) 0.52559(19) 0.0282(6) Uani 1 1 d .
H9A H 0.7703 0.8374 0.4798 0.034 Uiso 1 1 calc R
C10 C 0.9303(3) 0.7354(2) 0.5163(2) 0.0310(6) Uani 1 1 d .
H10A H 0.9669 0.7571 0.4649 0.037 Uiso 1 1 calc R
C11 C 0.9948(3) 0.65426(18) 0.58374(19) 0.0263(5) Uani 1 1 d .
C12 C 0.9375(3) 0.61997(19) 0.65795(19) 0.0267(5) Uani 1 1 d .
H12A H 0.9783 0.5646 0.7018 0.032 Uiso 1 1 calc R
C13 C 0.8178(3) 0.66943(18) 0.66627(18) 0.0237(5) Uani 1 1 d .
C14 C 0.3906(3) 0.9026(2) 0.50031(19) 0.0343(6) Uani 1 1 d .
H14A H 0.3477 0.8359 0.5019 0.041 Uiso 1 1 calc R
H14B H 0.3477 0.9302 0.4292 0.041 Uiso 1 1 calc R
C15 C 0.3549(3) 0.9756(2) 0.5797(2) 0.0314(6) Uani 1 1 d .
H15A H 0.3021 1.0345 0.5395 0.038 Uiso 1 1 calc R
C16 C 0.4963(3) 1.0156(2) 0.6576(2) 0.0309(6) Uani 1 1 d .
H16A H 0.4750 1.0718 0.6985 0.037 Uiso 1 1 calc R
C17 C 0.5841(3) 1.0598(2) 0.5946(2) 0.0376(7) Uani 1 1 d .
H17A H 0.5308 1.1151 0.5497 0.045 Uiso 1 1 calc R
H17B H 0.6712 1.0890 0.6437 0.045 Uiso 1 1 calc R
C18 C 0.0567(3) 0.9365(3) 0.7016(2) 0.0411(7) Uani 1 1 d .
H18A H -0.0261 0.9796 0.6853 0.062 Uiso 1 1 calc R
H18B H 0.1108 0.9411 0.7761 0.062 Uiso 1 1 calc R
H18C H 0.0278 0.8665 0.6836 0.062 Uiso 1 1 calc R
C19 C 0.1462(3) 0.9712(2) 0.6393(2) 0.0355(6) Uani 1 1 d .
H19A H 0.1133 1.0278 0.5951 0.043 Uiso 1 1 calc R
C20 C 0.2680(3) 0.9297(2) 0.64055(19) 0.0284(5) Uani 1 1 d .
C21 C 0.3369(3) 0.8389(2) 0.7094(2) 0.0296(5) Uani 1 1 d .
H21A H 0.3309 0.8471 0.7796 0.036 Uiso 1 1 calc R
H21B H 0.2875 0.7759 0.6787 0.036 Uiso 1 1 calc R
C22 C 1.1939(3) 0.5395(2) 0.6430(3) 0.0450(7) Uani 1 1 d .
H22A H 1.2743 0.5187 0.6243 0.067 Uiso 1 1 calc R
H22B H 1.1341 0.4809 0.6402 0.067 Uiso 1 1 calc R
H22C H 1.2265 0.5674 0.7135 0.067 Uiso 1 1 calc R
O1' O 1.06123(18) 0.51974(13) 0.89914(13) 0.0293(4) Uani 1 1 d .
O2' O 0.79872(17) 0.21787(12) 0.82635(13) 0.0261(4) Uani 1 1 d .
O3' O 0.4597(2) 0.63892(16) 0.95787(16) 0.0436(5) Uani 1 1 d .
N1' N 0.7801(2) 0.55116(14) 0.77748(15) 0.0228(4) Uani 1 1 d .
C2' C 1.0430(3) 0.43231(19) 0.92549(18) 0.0238(5) Uani 1 1 d .
C3' C 0.8457(2) 0.31802(18) 0.81045(18) 0.0208(5) Uani 1 1 d .
H3'A H 0.7611 0.3551 0.7653 0.025 Uiso 1 1 calc R
N4' N 1.1483(2) 0.36000(15) 0.96238(15) 0.0248(4) Uani 1 1 d .
C5' C 1.0939(3) 0.2623(2) 0.98839(19) 0.0274(5) Uani 1 1 d .
H5'A H 1.1631 0.2320 1.0524 0.033 Uiso 1 1 calc R
C6' C 0.9636(3) 0.30106(19) 1.01175(18) 0.0260(5) Uani 1 1 d .
H6'A H 0.9902 0.3335 1.0810 0.031 Uiso 1 1 calc R
H6'B H 0.8964 0.2459 1.0076 0.031 Uiso 1 1 calc R
C7' C 0.9030(3) 0.37992(18) 0.92143(17) 0.0228(5) Uani 1 1 d .
C8' C 0.7873(2) 0.44902(18) 0.93323(18) 0.0223(5) Uani 1 1 d .
C9' C 0.7315(3) 0.43266(19) 1.01321(18) 0.0254(5) Uani 1 1 d .
H9'A H 0.7682 0.3791 1.0608 0.030 Uiso 1 1 calc R
C10' C 0.6228(3) 0.49287(19) 1.0257(2) 0.0286(6) Uani 1 1 d .
H10B H 0.5885 0.4794 1.0806 0.034 Uiso 1 1 calc R
C11' C 0.5664(3) 0.57283(19) 0.9556(2) 0.0287(5) Uani 1 1 d .
C12' C 0.6185(3) 0.59074(19) 0.8732(2) 0.0270(5) Uani 1 1 d .
H12B H 0.5789 0.6429 0.8244 0.032 Uiso 1 1 calc R
C13' C 0.7278(3) 0.53212(18) 0.86330(17) 0.0232(5) Uani 1 1 d .
C14' C 0.9481(2) 0.31124(19) 0.74708(17) 0.0224(5) Uani 1 1 d .
H14C H 0.9848 0.3795 0.7424 0.027 Uiso 1 1 calc R
H14D H 0.8947 0.2887 0.6754 0.027 Uiso 1 1 calc R
C15' C 1.0755(2) 0.23706(19) 0.79581(18) 0.0238(5) Uani 1 1 d .
H15B H 1.0686 0.1828 0.7435 0.029 Uiso 1 1 calc R
C16' C 1.0588(3) 0.18538(19) 0.89433(19) 0.0256(5) Uani 1 1 d .
H16B H 1.1270 0.1283 0.9157 0.031 Uiso 1 1 calc R
C17' C 0.9098(3) 0.14060(18) 0.8622(2) 0.0288(5) Uani 1 1 d .
H17C H 0.8975 0.0909 0.8058 0.035 Uiso 1 1 calc R
H17D H 0.8997 0.1043 0.9224 0.035 Uiso 1 1 calc R
C18' C 1.4412(3) 0.3265(2) 0.7777(2) 0.0391(7) Uani 1 1 d .
H18D H 1.4774 0.3037 0.7238 0.059 Uiso 1 1 calc R
H18E H 1.5080 0.3093 0.8464 0.059 Uiso 1 1 calc R
H18F H 1.4274 0.3997 0.7726 0.059 Uiso 1 1 calc R
C19' C 1.3011(3) 0.2742(2) 0.7624(2) 0.0305(6) Uani 1 1 d .
H19B H 1.2682 0.2281 0.7061 0.037 Uiso 1 1 calc R
C20' C 1.2206(3) 0.28778(18) 0.82138(19) 0.0247(5) Uani 1 1 d .
C21' C 1.2642(3) 0.3562(2) 0.9193(2) 0.0309(6) Uani 1 1 d .
H21C H 1.3496 0.3290 0.9723 0.037 Uiso 1 1 calc R
H21D H 1.2848 0.4251 0.9006 0.037 Uiso 1 1 calc R
C22' C 0.4062(3) 0.6277(2) 1.0413(2) 0.0414(7) Uani 1 1 d .
H22D H 0.3335 0.6782 1.0342 0.062 Uiso 1 1 calc R
H22E H 0.4821 0.6371 1.1080 0.062 Uiso 1 1 calc R
H22F H 0.3666 0.5600 1.0388 0.062 Uiso 1 1 calc R

loop_
_atom_site_aniso_label
_atom_site_aniso_U_11
_atom_site_aniso_U_22
_atom_site_aniso_U_33
_atom_site_aniso_U_23
_atom_site_aniso_U_13
_atom_site_aniso_U_12
O1 0.0321(10) 0.0280(9) 0.0398(10) -0.0083(8) 0.0126(8) -0.0046(8)
O2 0.0461(12) 0.0364(10) 0.0442(11) 0.0152(8) 0.0309(9) 0.0085(9)
O3 0.0322(10) 0.0347(10) 0.0415(10) 0.0020(8) 0.0259(8) 0.0059(8)
N1 0.0217(10) 0.0274(11) 0.0235(10) -0.0009(8) 0.0110(8) 0.0022(8)
C2 0.0238(12) 0.0284(13) 0.0234(12) 0.0035(10) 0.0094(10) 0.0040(11)
C3 0.0365(15) 0.0371(14) 0.0258(12) 0.0068(11) 0.0169(11) 0.0081(12)
N4 0.0258(11) 0.0235(10) 0.0248(10) 0.0012(8) 0.0137(8) 0.0021(8)
C5 0.0299(13) 0.0242(12) 0.0240(11) -0.0038(10) 0.0144(10) -0.0020(10)
C6 0.0250(12) 0.0269(12) 0.0235(11) -0.0014(10) 0.0110(10) -0.0022(10)
C7 0.0270(13) 0.0254(12) 0.0198(11) 0.0017(10) 0.0120(10) 0.0030(10)
C8 0.0266(13) 0.0271(13) 0.0224(11) -0.0028(10) 0.0123(10) -0.0017(10)
C9 0.0334(14) 0.0315(13) 0.0242(12) 0.0028(10) 0.0158(11) 0.0037(11)
C10 0.0350(15) 0.0382(14) 0.0272(13) 0.0004(11) 0.0201(11) 0.0003(12)
C11 0.0289(13) 0.0264(12) 0.0293(12) -0.0063(10) 0.0173(11) -0.0017(11)
C12 0.0314(14) 0.0233(12) 0.0295(12) -0.0025(10) 0.0158(11) 0.0008(10)
C13 0.0274(13) 0.0247(13) 0.0238(11) -0.0036(9) 0.0152(10) -0.0026(10)
C14 0.0320(15) 0.0486(16) 0.0217(12) 0.0063(11) 0.0084(11) 0.0104(13)
C15 0.0324(14) 0.0348(14) 0.0303(13) 0.0085(10) 0.0151(11) 0.0113(11)
C16 0.0347(15) 0.0269(13) 0.0371(14) 0.0032(11) 0.0202(12) 0.0035(11)
C17 0.0419(17) 0.0340(15) 0.0444(15) 0.0108(12) 0.0244(14) 0.0061(12)
C18 0.0301(15) 0.0556(18) 0.0424(15) -0.0134(14) 0.0188(12) 0.0002(13)
C19 0.0314(15) 0.0435(16) 0.0323(14) -0.0022(11) 0.0119(12) 0.0040(12)
C20 0.0286(13) 0.0308(13) 0.0288(12) -0.0019(11) 0.0135(11) 0.0009(11)
C21 0.0288(14) 0.0336(14) 0.0329(13) 0.0009(11) 0.0189(11) 0.0011(11)
C22 0.0439(18) 0.0400(16) 0.0655(19) 0.0101(15) 0.0374(16) 0.0145(14)
O1' 0.0292(9) 0.0277(9) 0.0329(9) -0.0037(7) 0.0133(7) -0.0038(7)
O2' 0.0255(9) 0.0234(9) 0.0320(9) -0.0007(7) 0.0133(7) -0.0001(7)
O3' 0.0417(11) 0.0523(12) 0.0514(12) 0.0023(10) 0.0346(10) 0.0131(10)
N1' 0.0220(11) 0.0245(11) 0.0253(10) -0.0004(8) 0.0126(8) 0.0000(8)
C2' 0.0241(13) 0.0286(13) 0.0205(11) -0.0068(10) 0.0100(10) -0.0019(10)
C3' 0.0193(12) 0.0219(11) 0.0224(11) -0.0010(9) 0.0088(9) 0.0010(9)
N4' 0.0217(11) 0.0288(11) 0.0242(10) -0.0053(8) 0.0082(8) 0.0005(9)
C5' 0.0257(13) 0.0339(13) 0.0224(12) 0.0019(10) 0.0082(10) 0.0051(11)
C6' 0.0289(14) 0.0315(13) 0.0205(12) 0.0021(10) 0.0121(10) 0.0037(11)
C7' 0.0260(13) 0.0255(12) 0.0199(11) -0.0016(9) 0.0117(10) -0.0001(10)
C8' 0.0223(12) 0.0246(12) 0.0229(11) -0.0043(10) 0.0115(9) -0.0034(10)
C9' 0.0297(13) 0.0257(12) 0.0242(11) -0.0011(10) 0.0137(10) -0.0017(10)
C10' 0.0293(14) 0.0333(14) 0.0319(13) -0.0064(10) 0.0216(11) -0.0052(11)
C11' 0.0289(14) 0.0299(13) 0.0333(12) -0.0041(10) 0.0186(11) 0.0018(11)
C12' 0.0257(13) 0.0287(13) 0.0320(12) 0.0010(10) 0.0170(11) 0.0023(11)
C13' 0.0258(13) 0.0244(12) 0.0232(11) -0.0040(10) 0.0135(10) -0.0044(10)
C14' 0.0228(13) 0.0272(12) 0.0191(11) -0.0010(9) 0.0096(10) 0.0002(10)
C15' 0.0250(13) 0.0251(12) 0.0240(12) -0.0036(10) 0.0120(10) 0.0010(10)
C16' 0.0284(13) 0.0228(12) 0.0284(13) 0.0014(10) 0.0133(11) 0.0066(10)
C17' 0.0319(14) 0.0219(12) 0.0364(14) 0.0013(10) 0.0165(11) 0.0008(11)
C18' 0.0303(15) 0.0503(17) 0.0413(15) -0.0041(13) 0.0180(12) 0.0006(13)
C19' 0.0284(14) 0.0368(14) 0.0293(13) -0.0026(11) 0.0138(11) 0.0015(11)
C20' 0.0213(12) 0.0287(13) 0.0239(12) -0.0009(9) 0.0076(10) 0.0034(10)
C21' 0.0230(13) 0.0384(14) 0.0337(13) -0.0101(11) 0.0130(10) 0.0001(11)
C22' 0.0459(17) 0.0440(16) 0.0451(16) 0.0020(13) 0.0294(14) 0.0060(13)

loop_
_atom_type_symbol
_atom_type_description
_atom_type_scat_dispersion_real
_atom_type_scat_dispersion_imag
_atom_type_scat_source
C C 0.0181 0.0091 'International Tables Vol C Tables 4.2.6.8 and 6.1.1.4'
H H 0.0000 0.0000 'International Tables Vol C Tables 4.2.6.8 and 6.1.1.4'
N N 0.0311 0.0180 'International Tables Vol C Tables 4.2.6.8 and 6.1.1.4'
O O 0.0492 0.0322 'International Tables Vol C Tables 4.2.6.8 and 6.1.1.4'

loop_
_geom_angle_atom_site_label_1
_geom_angle_atom_site_label_2
_geom_angle_atom_site_label_3
_geom_angle
C3 O2 C17 114.43(19)
C11 O3 C22 117.78(18)
N1' N1 C13 115.11(18)
O1 C2 N4 124.8(2)
O1 C2 C7 128.3(2)
N4 C2 C7 106.5(2)
O2 C3 C14 110.5(2)
O2 C3 C7 109.7(2)
C14 C3 C7 118.2(2)
O2 C3 H3A 105.8
C14 C3 H3A 105.8
C7 C3 H3A 105.8
C2 N4 C21 119.6(2)
C2 N4 C5 112.10(18)
C21 N4 C5 118.59(19)
N4 C5 C6 100.05(18)
N4 C5 C16 112.28(19)
C6 C5 C16 112.50(19)
N4 C5 H5A 110.5
C6 C5 H5A 110.5
C16 C5 H5A 110.5
C5 C6 C7 100.72(19)
C5 C6 H6A 111.6
C7 C6 H6A 111.6
C5 C6 H6B 111.6
C7 C6 H6B 111.6
H6A C6 H6B 109.4
C2 C7 C8 119.1(2)
C2 C7 C6 100.32(18)
C8 C7 C6 110.8(2)
C2 C7 C3 103.58(19)
C8 C7 C3 112.86(18)
C6 C7 C3 109.13(19)
C9 C8 C13 116.2(2)
C9 C8 C7 120.9(2)
C13 C8 C7 122.3(2)
C10 C9 C8 122.1(2)
C10 C9 H9A 119.0
C8 C9 H9A 119.0
C9 C10 C11 120.2(2)
C9 C10 H10A 119.9
C11 C10 H10A 119.9
O3 C11 C12 125.4(2)
O3 C11 C10 114.8(2)
C12 C11 C10 119.8(2)
C11 C12 C13 119.3(2)
C11 C12 H12A 120.4
C13 C12 H12A 120.4
C12 C13 C8 122.4(2)
C12 C13 N1 120.7(2)
C8 C13 N1 116.5(2)
C3 C14 C15 114.3(2)
C3 C14 H14A 108.7
C15 C14 H14A 108.7
C3 C14 H14B 108.7
C15 C14 H14B 108.7
H14A C14 H14B 107.6
C20 C15 C16 109.6(2)
C20 C15 C14 116.2(2)
C16 C15 C14 107.4(2)
C20 C15 H15A 107.8
C16 C15 H15A 107.8
C14 C15 H15A 107.8
C17 C16 C15 108.8(2)
C17 C16 C5 114.9(2)
C15 C16 C5 109.1(2)
C17 C16 H16A 108.0
C15 C16 H16A 108.0
C5 C16 H16A 108.0
O2 C17 C16 113.3(2)
O2 C17 H17A 108.9
C16 C17 H17A 108.9
O2 C17 H17B 108.9
C16 C17 H17B 108.9
H17A C17 H17B 107.7
C19 C18 H18A 109.5
C19 C18 H18B 109.5
H18A C18 H18B 109.5
C19 C18 H18C 109.5
H18A C18 H18C 109.5
H18B C18 H18C 109.5
C20 C19 C18 126.6(3)
C20 C19 H19A 116.7
C18 C19 H19A 116.7
C19 C20 C15 122.1(2)
C19 C20 C21 123.3(2)
C15 C20 C21 114.4(2)
N4 C21 C20 109.18(19)
N4 C21 H21A 109.8
C20 C21 H21A 109.8
N4 C21 H21B 109.8
C20 C21 H21B 109.8
H21A C21 H21B 108.3
O3 C22 H22A 109.5
O3 C22 H22B 109.5
H22A C22 H22B 109.5
O3 C22 H22C 109.5
H22A C22 H22C 109.5
H22B C22 H22C 109.5
C3' O2' C17' 115.30(17)
C11' O3' C22' 117.6(2)
N1 N1' C13' 111.64(18)
O1' C2' N4' 124.7(2)
O1' C2' C7' 128.7(2)
N4' C2' C7' 106.6(2)
O2' C3' C14' 110.26(18)
O2' C3' C7' 110.32(17)
C14' C3' C7' 116.44(18)
O2' C3' H3'A 106.4
C14' C3' H3'A 106.4
C7' C3' H3'A 106.4
C2' N4' C21' 119.7(2)
C2' N4' C5' 112.13(19)
C21' N4' C5' 118.25(19)
N4' C5' C6' 100.16(19)
N4' C5' C16' 111.17(18)
C6' C5' C16' 114.2(2)
N4' C5' H5'A 110.3
C6' C5' H5'A 110.3
C16' C5' H5'A 110.3
C5' C6' C7' 100.92(18)
C5' C6' H6'A 111.6
C7' C6' H6'A 111.6
C5' C6' H6'B 111.6
C7' C6' H6'B 111.6
H6'A C6' H6'B 109.4
C8' C7' C2' 116.9(2)
C8' C7' C6' 114.74(18)
C2' C7' C6' 99.17(18)
C8' C7' C3' 110.54(18)
C2' C7' C3' 106.36(17)
C6' C7' C3' 108.22(18)
C9' C8' C13' 116.1(2)
C9' C8' C7' 121.1(2)
C13' C8' C7' 122.84(19)
C8' C9' C10' 123.1(2)
C8' C9' H9'A 118.5
C10' C9' H9'A 118.5
C11' C10' C9' 119.4(2)
C11' C10' H10B 120.3
C9' C10' H10B 120.3
O3' C11' C10' 126.2(2)
O3' C11' C12' 114.7(2)
C10' C11' C12' 119.2(2)
C13' C12' C11' 120.7(2)
C13' C12' H12B 119.6
C11' C12' H12B 119.6
C12' C13' C8' 121.5(2)
C12' C13' N1' 120.1(2)
C8' C13' N1' 118.3(2)
C3' C14' C15' 114.10(18)
C3' C14' H14C 108.7
C15' C14' H14C 108.7
C3' C14' H14D 108.7
C15' C14' H14D 108.7
H14C C14' H14D 107.6
C20' C15' C16' 111.85(19)
C20' C15' C14' 114.0(2)
C16' C15' C14' 108.38(18)
C20' C15' H15B 107.4
C16' C15' H15B 107.4
C14' C15' H15B 107.4
C17' C16' C15' 108.05(19)
C17' C16' C5' 113.71(19)
C15' C16' C5' 110.85(19)
C17' C16' H16B 108.0
C15' C16' H16B 108.0
C5' C16' H16B 108.0
O2' C17' C16' 113.20(19)
O2' C17' H17C 108.9
C16' C17' H17C 108.9
O2' C17' H17D 108.9
C16' C17' H17D 108.9
H17C C17' H17D 107.8
C19' C18' H18D 109.5
C19' C18' H18E 109.5
H18D C18' H18E 109.5
C19' C18' H18F 109.5
H18D C18' H18F 109.5
H18E C18' H18F 109.5
C20' C19' C18' 126.1(2)
C20' C19' H19B 117.0
C18' C19' H19B 117.0
C19' C20' C21' 122.9(2)
C19' C20' C15' 122.6(2)
C21' C20' C15' 114.56(19)
N4' C21' C20' 109.3(2)
N4' C21' H21C 109.8
C20' C21' H21C 109.8
N4' C21' H21D 109.8
C20' C21' H21D 109.8
H21C C21' H21D 108.3
O3' C22' H22D 109.5
O3' C22' H22E 109.5
H22D C22' H22E 109.5
O3' C22' H22F 109.5
H22D C22' H22F 109.5
H22E C22' H22F 109.5

loop_
_geom_bond_atom_site_label_1
_geom_bond_atom_site_label_2
_geom_bond_distance
O1 C2 1.221(3)
O2 C3 1.420(3)
O2 C17 1.449(3)
O3 C11 1.367(3)
O3 C22 1.426(3)
N1 N1' 1.253(3)
N1 C13 1.425(3)
C2 N4 1.374(3)
C2 C7 1.508(3)
C3 C14 1.544(4)
C3 C7 1.599(3)
C3 H3A 0.9800
N4 C21 1.462(3)
N4 C5 1.468(3)
C5 C6 1.523(3)
C5 C16 1.571(3)
C5 H5A 0.9800
C6 C7 1.539(3)
C6 H6A 0.9700
C6 H6B 0.9700
C7 C8 1.511(3)
C8 C9 1.403(3)
C8 C13 1.405(3)
C9 C10 1.380(4)
C9 H9A 0.9300
C10 C11 1.394(4)
C10 H10A 0.9300
C11 C12 1.383(3)
C12 C13 1.396(3)
C12 H12A 0.9300
C14 C15 1.557(4)
C14 H14A 0.9700
C14 H14B 0.9700
C15 C20 1.506(3)
C15 C16 1.530(4)
C15 H15A 0.9800
C16 C17 1.525(3)
C16 H16A 0.9800
C17 H17A 0.9700
C17 H17B 0.9700
C18 C19 1.489(4)
C18 H18A 0.9600
C18 H18B 0.9600
C18 H18C 0.9600
C19 C20 1.327(4)
C19 H19A 0.9300
C20 C21 1.510(4)
C21 H21A 0.9700
C21 H21B 0.9700
C22 H22A 0.9600
C22 H22B 0.9600
C22 H22C 0.9600
O1' C2' 1.221(3)
O2' C3' 1.424(3)
O2' C17' 1.450(3)
O3' C11' 1.377(3)
O3' C22' 1.405(3)
N1' C13' 1.440(3)
C2' N4' 1.369(3)
C2' C7' 1.541(3)
C3' C14' 1.543(3)
C3' C7' 1.613(3)
C3' H3'A 0.9800
N4' C21' 1.464(3)
N4' C5' 1.469(3)
C5' C6' 1.527(3)
C5' C16' 1.552(3)
C5' H5'A 0.9800
C6' C7' 1.542(3)
C6' H6'A 0.9700
C6' H6'B 0.9700
C7' C8' 1.515(3)
C8' C9' 1.386(3)
C8' C13' 1.419(3)
C9' C10' 1.395(3)
C9' H9'A 0.9300
C10' C11' 1.383(4)
C10' H10B 0.9300
C11' C12' 1.396(3)
C12' C13' 1.376(3)
C12' H12B 0.9300
C14' C15' 1.551(3)
C14' H14C 0.9700
C14' H14D 0.9700
C15' C20' 1.520(3)
C15' C16' 1.542(3)
C15' H15B 0.9800
C16' C17' 1.516(4)
C16' H16B 0.9800
C17' H17C 0.9700
C17' H17D 0.9700
C18' C19' 1.505(4)
C18' H18D 0.9600
C18' H18E 0.9600
C18' H18F 0.9600
C19' C20' 1.322(3)
C19' H19B 0.9300
C20' C21' 1.520(3)
C21' H21C 0.9700
C21' H21D 0.9700
C22' H22D 0.9600
C22' H22E 0.9600
C22' H22F 0.9600

loop_
_geom_torsion_atom_site_label_1
_geom_torsion_atom_site_label_2
_geom_torsion_atom_site_label_3
_geom_torsion_atom_site_label_4
_geom_torsion
C17 O2 C3 C14 47.7(3)
C17 O2 C3 C7 -84.4(2)
O1 C2 N4 C21 -30.8(3)
C7 C2 N4 C21 142.9(2)
O1 C2 N4 C5 -176.3(2)
C7 C2 N4 C5 -2.6(2)
C2 N4 C5 C6 -24.9(2)
C21 N4 C5 C6 -170.74(18)
C2 N4 C5 C16 94.6(2)
C21 N4 C5 C16 -51.2(3)
N4 C5 C6 C7 40.9(2)
C16 C5 C6 C7 -78.4(2)
O1 C2 C7 C8 -37.0(4)
N4 C2 C7 C8 149.6(2)
O1 C2 C7 C6 -158.0(2)
N4 C2 C7 C6 28.7(2)
O1 C2 C7 C3 89.3(3)
N4 C2 C7 C3 -84.1(2)
C5 C6 C7 C2 -42.8(2)
C5 C6 C7 C8 -169.52(19)
C5 C6 C7 C3 65.6(2)
O2 C3 C7 C2 140.7(2)
C14 C3 C7 C2 12.8(3)
O2 C3 C7 C8 -89.2(2)
C14 C3 C7 C8 142.9(2)
O2 C3 C7 C6 34.5(3)
C14 C3 C7 C6 -93.4(3)
C2 C7 C8 C9 146.6(2)
C6 C7 C8 C9 -97.9(3)
C3 C7 C8 C9 24.9(3)
C2 C7 C8 C13 -42.2(3)
C6 C7 C8 C13 73.3(3)
C3 C7 C8 C13 -163.9(2)
C13 C8 C9 C10 -2.0(4)
C7 C8 C9 C10 169.7(2)
C8 C9 C10 C11 0.1(4)
C22 O3 C11 C12 -5.0(4)
C22 O3 C11 C10 174.2(2)
C9 C10 C11 O3 -177.2(2)
C9 C10 C11 C12 2.0(4)
O3 C11 C12 C13 177.2(2)
C10 C11 C12 C13 -1.9(4)
C11 C12 C13 C8 -0.1(4)
C11 C12 C13 N1 -173.0(2)
C9 C8 C13 C12 2.0(3)
C7 C8 C13 C12 -169.6(2)
C9 C8 C13 N1 175.2(2)
C7 C8 C13 N1 3.6(3)
N1' N1 C13 C12 -33.7(3)
N1' N1 C13 C8 153.0(2)
O2 C3 C14 C15 -54.4(3)
C7 C3 C14 C15 73.2(3)
C3 C14 C15 C20 -120.7(3)
C3 C14 C15 C16 2.3(3)
C20 C15 C16 C17 178.9(2)
C14 C15 C16 C17 51.8(3)
C20 C15 C16 C5 52.9(3)
C14 C15 C16 C5 -74.2(2)
N4 C5 C16 C17 -123.6(2)
C6 C5 C16 C17 -11.6(3)
N4 C5 C16 C15 -1.1(3)
C6 C5 C16 C15 110.8(2)
C3 O2 C17 C16 8.5(3)
C15 C16 C17 O2 -62.1(3)
C5 C16 C17 O2 60.5(3)
C18 C19 C20 C15 -175.8(3)
C18 C19 C20 C21 -1.1(4)
C16 C15 C20 C19 113.6(3)
C14 C15 C20 C19 -124.5(3)
C16 C15 C20 C21 -61.5(3)
C14 C15 C20 C21 60.4(3)
C2 N4 C21 C20 -98.4(2)
C5 N4 C21 C20 44.9(3)
C19 C20 C21 N4 -162.6(2)
C15 C20 C21 N4 12.4(3)
C13 N1 N1' C13' 178.61(19)
C17' O2' C3' C14' 46.6(2)
C17' O2' C3' C7' -83.4(2)
O1' C2' N4' C21' -35.4(3)
C7' C2' N4' C21' 142.8(2)
O1' C2' N4' C5' 179.6(2)
C7' C2' N4' C5' -2.2(2)
C2' N4' C5' C6' -25.6(2)
C21' N4' C5' C6' -171.20(19)
C2' N4' C5' C16' 95.4(2)
C21' N4' C5' C16' -50.2(3)
N4' C5' C6' C7' 42.2(2)
C16' C5' C6' C7' -76.7(2)
O1' C2' C7' C8' -29.3(3)
N4' C2' C7' C8' 152.57(18)
O1' C2' C7' C6' -153.2(2)
N4' C2' C7' C6' 28.7(2)
O1' C2' C7' C3' 94.7(3)
N4' C2' C7' C3' -83.5(2)
C5' C6' C7' C8' -168.52(19)
C5' C6' C7' C2' -43.2(2)
C5' C6' C7' C3' 67.5(2)
O2' C3' C7' C8' -96.6(2)
C14' C3' C7' C8' 136.8(2)
O2' C3' C7' C2' 135.60(19)
C14' C3' C7' C2' 9.0(3)
O2' C3' C7' C6' 29.8(2)
C14' C3' C7' C6' -96.8(2)
C2' C7' C8' C9' -122.5(2)
C6' C7' C8' C9' -7.0(3)
C3' C7' C8' C9' 115.7(2)
C2' C7' C8' C13' 58.7(3)
C6' C7' C8' C13' 174.2(2)
C3' C7' C8' C13' -63.1(3)
C13' C8' C9' C10' 0.3(3)
C7' C8' C9' C10' -178.5(2)
C8' C9' C10' C11' 0.2(4)
C22' O3' C11' C10' 2.8(4)
C22' O3' C11' C12' -177.6(2)
C9' C10' C11' O3' -179.7(2)
C9' C10' C11' C12' 0.7(4)
O3' C11' C12' C13' 178.2(2)
C10' C11' C12' C13' -2.2(4)
C11' C12' C13' C8' 2.7(4)
C11' C12' C13' N1' 179.7(2)
C9' C8' C13' C12' -1.7(3)
C7' C8' C13' C12' 177.1(2)
C9' C8' C13' N1' -178.8(2)
C7' C8' C13' N1' 0.0(3)
N1 N1' C13' C12' 29.5(3)
N1 N1' C13' C8' -153.5(2)
O2' C3' C14' C15' -53.7(2)
C7' C3' C14' C15' 72.9(3)
C3' C14' C15' C20' -122.5(2)
C3' C14' C15' C16' 2.8(3)
C20' C15' C16' C17' 177.94(19)
C14' C15' C16' C17' 51.4(2)
C20' C15' C16' C5' 52.7(3)
C14' C15' C16' C5' -73.8(2)
N4' C5' C16' C17' -128.1(2)
C6' C5' C16' C17' -15.7(3)
N4' C5' C16' C15' -6.1(3)
C6' C5' C16' C15' 106.3(2)
C3' O2' C17' C16' 10.0(3)
C15' C16' C17' O2' -62.0(2)
C5' C16' C17' O2' 61.5(3)
C18' C19' C20' C21' -3.3(4)
C18' C19' C20' C15' 175.8(2)
C16' C15' C20' C19' 132.1(2)
C14' C15' C20' C19' -104.5(3)
C16' C15' C20' C21' -48.7(3)
C14' C15' C20' C21' 74.7(2)
C2' N4' C21' C20' -87.9(3)
C5' N4' C21' C20' 55.1(3)
C19' C20' C21' N4' 176.3(2)
C15' C20' C21' N4' -2.9(3)
